data_7208529
loop_
_publ_author_name
'Prohens, Rafel'
'Portell, Anna'
'Puigjaner, Cristina'
'Barbas, Rafael'
'Alcob\'e, Xavier'
'Font-Bardia, Merc\`e'
'Tom\`as, Salvador'

_publ_section_title
;
 Cooperative induction in double H-bonding donor/acceptor compounds:
 Chains vs. ribbons
;
_journal_issue 18
_journal_name_full CrystEngComm
_journal_page_first 5745
_journal_paper_doi 10.1039/c2ce25576f
_journal_volume 14
_journal_year 2012
_chemical_formula_moiety 'C6 H8 N2 O2'
_chemical_formula_sum 'C6 H8 N2 O2'
_chemical_formula_weight 140.14
_chemical_name_systematic
;
?
;
_space_group_IT_number 14
_symmetry_cell_setting monoclinic
_symmetry_space_group_name_Hall '-P 2ybc'
_symmetry_space_group_name_H-M 'P 1 21/c 1'
_atom_sites_solution_hydrogens geom
_atom_sites_solution_primary direct
_atom_sites_solution_secondary difmap
_audit_creation_method SHELXL-97
_cell_angle_alpha 90.00
_cell_angle_beta 109.98(3)
_cell_angle_gamma 90.00
_cell_formula_units_Z 4
_cell_length_a 6.087(4)
_cell_length_b 7.307(3)
_cell_length_c 16.041(8)
_cell_measurement_reflns_used 179
_cell_measurement_temperature 293(2)
_cell_measurement_theta_max 31
_cell_measurement_theta_min 3
_cell_volume 670.5(6)
_computing_cell_refinement 'AUTOMAR (Claudio Klein, 2007)'
_computing_data_collection 'MARXDS (Claudio Klein, 2005)'
_computing_data_reduction 'MARSCALE (Claudio Klein, 2007)'
_computing_molecular_graphics 'ORTEP (Brueggermann and Smith, 1990)'
_computing_publication_material 'PLATON (Spek, 1990)'
_computing_structure_refinement 'SHELXL-97 (Sheldrick, 1997)'
_computing_structure_solution 'SHELXS-97 (Sheldrick, 1997)'
_diffrn_ambient_temperature 293(2)
_diffrn_measured_fraction_theta_full 0.947
_diffrn_measured_fraction_theta_max 0.791
_diffrn_measurement_device_type 'MAR345 with image plate detector'
_diffrn_measurement_method 'phi scan'
_diffrn_radiation_monochromator graphite
_diffrn_radiation_source 'fine-focus sealed tube'
_diffrn_radiation_type MoK\a
_diffrn_radiation_wavelength 0.71073
_diffrn_reflns_av_R_equivalents 0.0355
_diffrn_reflns_av_sigmaI/netI 0.0251
_diffrn_reflns_limit_h_max 7
_diffrn_reflns_limit_h_min -7
_diffrn_reflns_limit_k_max 9
_diffrn_reflns_limit_k_min -9
_diffrn_reflns_limit_l_max 20
_diffrn_reflns_limit_l_min -20
_diffrn_reflns_number 4842
_diffrn_reflns_theta_full 25.00
_diffrn_reflns_theta_max 30.47
_diffrn_reflns_theta_min 3.10
_exptl_absorpt_coefficient_mu 0.106
_exptl_absorpt_correction_type none
_exptl_crystal_colour colourless
_exptl_crystal_density_diffrn 1.388
_exptl_crystal_density_method 'not measured'
_exptl_crystal_description prism
_exptl_crystal_F_000 296
_exptl_crystal_size_max 0.2
_exptl_crystal_size_mid 0.1
_exptl_crystal_size_min 0.1
_refine_diff_density_max 0.135
_refine_diff_density_min -0.110
_refine_diff_density_rms 0.027
_refine_ls_extinction_method none
_refine_ls_goodness_of_fit_ref 1.098
_refine_ls_hydrogen_treatment constr
_refine_ls_matrix_type full
_refine_ls_number_parameters 92
_refine_ls_number_reflns 1619
_refine_ls_number_restraints 5
_refine_ls_restrained_S_all 1.112
_refine_ls_R_factor_all 0.0374
_refine_ls_R_factor_gt 0.0344
_refine_ls_shift/su_max 0.000
_refine_ls_shift/su_mean 0.000
_refine_ls_structure_factor_coef Fsqd
_refine_ls_weighting_details 'calc w=1/[\s^2^(Fo^2^)+(0.0438P)^2^+0.0599P] where P=(Fo^2^+2Fc^2^)/3'
_refine_ls_weighting_scheme calc
_refine_ls_wR_factor_gt 0.0920
_refine_ls_wR_factor_ref 0.0937
_reflns_number_gt 1500
_reflns_number_total 1619
_reflns_threshold_expression >2sigma(I)
_cod_data_source_file c2ce25576f.txt
_cod_data_source_block anom131a2
_cod_original_sg_symbol_H-M P21/c
_cod_database_code 7208529

loop_
_symmetry_equiv_pos_as_xyz
'x, y, z'
'-x, y+1/2, -z+1/2'
'-x, -y, -z'
'x, -y-1/2, z-1/2'

loop_
_atom_site_label
_atom_site_type_symbol
_atom_site_fract_x
_atom_site_fract_y
_atom_site_fract_z
_atom_site_U_iso_or_equiv
_atom_site_adp_type
_atom_site_occupancy
_atom_site_symmetry_multiplicity
_atom_site_calc_flag
_atom_site_refinement_flags
O1 O 0.60824(13) 0.69254(11) -0.04518(5) 0.0515(2) Uani 1 1 d .
O2 O 0.79267(12) 0.90462(11) 0.14419(5) 0.0532(2) Uani 1 1 d U
N1 N 0.07539(13) 0.69767(11) -0.04161(5) 0.0445(2) Uani 1 1 d U
H1N H -0.0422 0.7201 -0.0291 0.053 Uiso 1 1 d R
N2 N 0.25993(14) 0.91428(12) 0.14851(5) 0.0454(2) Uani 1 1 d U
H2N H 0.1131 0.8999 0.1358 0.054 Uiso 1 1 d R
C1 C 0.0471(2) 0.60292(17) -0.12412(7) 0.0564(3) Uani 1 1 d U
H1A H -0.1124 0.5645 -0.1509 0.085 Uiso 1 1 calc R
H1B H 0.1476 0.4977 -0.1123 0.085 Uiso 1 1 calc R
H1C H 0.0876 0.6838 -0.1638 0.085 Uiso 1 1 calc R
C2 C 0.27994(15) 0.75600(12) 0.01107(6) 0.0383(2) Uani 1 1 d U
C3 C 0.51770(16) 0.75102(12) 0.00744(6) 0.0402(2) Uani 1 1 d .
C4 C 0.60096(15) 0.84880(13) 0.09401(6) 0.0411(2) Uani 1 1 d U
C5 C 0.36091(15) 0.85056(12) 0.09391(6) 0.0372(2) Uani 1 1 d U
C6 C 0.3884(2) 1.01863(16) 0.22804(7) 0.0545(3) Uani 1 1 d U
H6A H 0.2797 1.0781 0.2506 0.082 Uiso 1 1 calc R
H6B H 0.4838 1.1090 0.2134 0.082 Uiso 1 1 calc R
H6C H 0.4859 0.9373 0.2723 0.082 Uiso 1 1 calc R

loop_
_atom_site_aniso_label
_atom_site_aniso_U_11
_atom_site_aniso_U_22
_atom_site_aniso_U_33
_atom_site_aniso_U_23
_atom_site_aniso_U_13
_atom_site_aniso_U_12
O1 0.0421(4) 0.0627(5) 0.0534(4) -0.0022(3) 0.0210(3) 0.0014(3)
O2 0.0378(4) 0.0657(5) 0.0554(4) -0.0027(3) 0.0151(3) -0.0026(3)
N1 0.0338(4) 0.0529(5) 0.0476(4) -0.0003(3) 0.0149(3) 0.0004(3)
N2 0.0360(4) 0.0535(5) 0.0490(4) -0.0014(3) 0.0174(3) 0.0000(3)
C1 0.0477(6) 0.0670(7) 0.0527(6) -0.0047(5) 0.0149(4) 0.0010(5)
C2 0.0317(4) 0.0424(5) 0.0426(4) 0.0029(3) 0.0149(3) 0.0017(3)
C3 0.0324(5) 0.0453(5) 0.0441(5) 0.0031(3) 0.0145(3) 0.0014(3)
C4 0.0329(5) 0.0468(5) 0.0454(5) 0.0034(4) 0.0156(3) 0.0015(3)
C5 0.0311(4) 0.0405(4) 0.0409(4) 0.0027(3) 0.0135(3) 0.0004(3)
C6 0.0498(6) 0.0596(6) 0.0546(6) -0.0050(4) 0.0184(4) 0.0004(4)

loop_
_atom_type_symbol
_atom_type_description
_atom_type_scat_dispersion_real
_atom_type_scat_dispersion_imag
_atom_type_scat_source
C C 0.0033 0.0016 'International Tables Vol C Tables 4.2.6.8 and 6.1.1.4'
H H 0.0000 0.0000 'International Tables Vol C Tables 4.2.6.8 and 6.1.1.4'
N N 0.0061 0.0033 'International Tables Vol C Tables 4.2.6.8 and 6.1.1.4'
O O 0.0106 0.0060 'International Tables Vol C Tables 4.2.6.8 and 6.1.1.4'

loop_
_geom_angle_atom_site_label_1
_geom_angle_atom_site_label_2
_geom_angle_atom_site_label_3
_geom_angle
C2 N1 C1 122.16(9)
C2 N1 H1N 119.4
C1 N1 H1N 118.4
C5 N2 C6 122.24(9)
C5 N2 H2N 119.1
C6 N2 H2N 118.5
N1 C1 H1A 109.5
N1 C1 H1B 109.5
H1A C1 H1B 109.5
N1 C1 H1C 109.5
H1A C1 H1C 109.5
H1B C1 H1C 109.5
N1 C2 C5 134.86(9)
N1 C2 C3 134.14(9)
C5 C2 C3 91.00(8)
O1 C3 C2 135.53(9)
O1 C3 C4 135.78(9)
C2 C3 C4 88.69(8)
O2 C4 C5 135.87(10)
O2 C4 C3 135.18(9)
C5 C4 C3 88.95(8)
N2 C5 C2 134.42(9)
N2 C5 C4 134.22(9)
C2 C5 C4 91.37(8)
N2 C6 H6A 109.5
N2 C6 H6B 109.5
H6A C6 H6B 109.5
N2 C6 H6C 109.5
H6A C6 H6C 109.5
H6B C6 H6C 109.5

loop_
_geom_bond_atom_site_label_1
_geom_bond_atom_site_label_2
_geom_bond_distance
O1 C3 1.2315(13)
O2 C4 1.2386(13)
N1 C2 1.3141(13)
N1 C1 1.4510(15)
N1 H1N 0.8228
N2 C5 1.3151(13)
N2 C6 1.4625(14)
N2 H2N 0.8525
C1 H1A 0.9600
C1 H1B 0.9600
C1 H1C 0.9600
C2 C5 1.4278(14)
C2 C3 1.4687(16)
C3 C4 1.4882(14)
C4 C5 1.4607(16)
C6 H6A 0.9600
C6 H6B 0.9600
C6 H6C 0.9600
